data_7004438
loop_
_publ_author_name
'Ren, Peng'
'Liu, Ming-Li'
'Zhang, Jun'
'Shi, Wei'
'Cheng, Peng'
'Liao, Dai-Zheng'
'Yan, Shi-Ping'

_publ_section_title
;
 1D, 2D and 3D luminescent zinc(ii) coordination polymers assembled
 from varying flexible thioether ligands
;
_journal_issue 35
_journal_name_full 'Dalton Transactions'
_journal_page_first 4711
_journal_page_last 4713
_journal_paper_doi 10.1039/b806964f
_journal_year 2008
_chemical_formula_sum 'C78 H60 N6 O12 S6 Zn3'
_chemical_formula_weight 1661.79
_chemical_name_systematic
;
?
;
_space_group_IT_number 2
_symmetry_cell_setting triclinic
_symmetry_space_group_name_Hall '-P 1'
_symmetry_space_group_name_H-M 'P -1'
_atom_sites_solution_hydrogens geom
_atom_sites_solution_primary direct
_atom_sites_solution_secondary difmap
_audit_creation_method SHELXL-97
_cell_angle_alpha 105.77(3)
_cell_angle_beta 107.50(3)
_cell_angle_gamma 101.88(3)
_cell_formula_units_Z 1
_cell_length_a 10.382(2)
_cell_length_b 12.958(3)
_cell_length_c 15.276(3)
_cell_measurement_reflns_used 6236
_cell_measurement_temperature 293(2)
_cell_measurement_theta_max 27.8884
_cell_measurement_theta_min 1.8321
_cell_volume 1791.2(9)
_computing_structure_refinement 'SHELXL-97 (Sheldrick, 1997)'
_computing_structure_solution 'SHELXS-97 (Sheldrick, 1990)'
_diffrn_ambient_temperature 293(2)
_diffrn_measured_fraction_theta_full 0.999
_diffrn_measured_fraction_theta_max 0.999
_diffrn_measurement_device_type 'Bruker P4'
_diffrn_measurement_method '\w scans'
_diffrn_radiation_monochromator graphite
_diffrn_radiation_source 'fine-focus sealed tube'
_diffrn_radiation_type MoK\a
_diffrn_radiation_wavelength 0.71073
_diffrn_reflns_av_R_equivalents 0.0344
_diffrn_reflns_av_sigmaI/netI 0.0399
_diffrn_reflns_limit_h_max 12
_diffrn_reflns_limit_h_min -12
_diffrn_reflns_limit_k_max 15
_diffrn_reflns_limit_k_min -15
_diffrn_reflns_limit_l_max 18
_diffrn_reflns_limit_l_min -18
_diffrn_reflns_number 18526
_diffrn_reflns_theta_full 25.03
_diffrn_reflns_theta_max 25.03
_diffrn_reflns_theta_min 1.72
_diffrn_standards_decay_% 0
_diffrn_standards_interval_time .
_diffrn_standards_number 0
_exptl_absorpt_coefficient_mu 1.240
_exptl_absorpt_correction_T_max 0.7895
_exptl_absorpt_correction_T_min 0.7895
_exptl_absorpt_correction_type multi-scan
_exptl_crystal_colour Colorless
_exptl_crystal_density_diffrn 1.541
_exptl_crystal_density_method 'not measured'
_exptl_crystal_description Prism
_exptl_crystal_F_000 852
_exptl_crystal_size_max 0.20
_exptl_crystal_size_mid 0.20
_exptl_crystal_size_min 0.20
_refine_diff_density_max 0.283
_refine_diff_density_min -0.278
_refine_diff_density_rms 0.060
_refine_ls_extinction_method none
_refine_ls_goodness_of_fit_ref 1.074
_refine_ls_hydrogen_treatment geom
_refine_ls_matrix_type full
_refine_ls_number_parameters 475
_refine_ls_number_reflns 6329
_refine_ls_number_restraints 0
_refine_ls_restrained_S_all 1.074
_refine_ls_R_factor_all 0.0355
_refine_ls_R_factor_gt 0.0314
_refine_ls_shift/su_max 0.009
_refine_ls_shift/su_mean 0.002
_refine_ls_structure_factor_coef Fsqd
_refine_ls_weighting_details 'calc w=1/[\s^2^(Fo^2^)+(0.0294P)^2^+0.6297P] where P=(Fo^2^+2Fc^2^)/3'
_refine_ls_weighting_scheme calc
_refine_ls_wR_factor_gt 0.0690
_refine_ls_wR_factor_ref 0.0710
_reflns_number_gt 5817
_reflns_number_total 6329
_reflns_threshold_expression >2sigma(I)
_cod_data_source_file b806964f.txt
_cod_data_source_block 1
_cod_depositor_comments
;
The following automatic conversions were performed:
'_symmetry_cell_setting' value 'Triclinic' changed to 'triclinic'
according to '/home/saulius/struct/CIF-dictionaries/cif_core.dic'
dictionary named 'cif_core.dic' version 2.4.1 from 2010-06-29.

Automatic conversion script
Id: cif_fix_enum 1527 2010-12-29 10:47:43Z saulius 
;
_cod_original_cell_volume 1791.2(6)
_cod_original_sg_symbol_H-M P-1
_cod_database_code 7004438

loop_
_symmetry_equiv_pos_as_xyz
'x, y, z'
'-x, -y, -z'

loop_
_atom_site_label
_atom_site_type_symbol
_atom_site_fract_x
_atom_site_fract_y
_atom_site_fract_z
_atom_site_U_iso_or_equiv
_atom_site_adp_type
_atom_site_occupancy
_atom_site_symmetry_multiplicity
_atom_site_calc_flag
_atom_site_refinement_flags
_atom_site_disorder_assembly
_atom_site_disorder_group
Zn1 Zn 0.22398(3) 0.10077(2) 0.462959(18) 0.01383(8) Uani 1 1 d . . .
Zn2 Zn 0.5000 0.0000 0.5000 0.01210(9) Uani 1 2 d S . .
S1 S 0.19382(7) -0.42250(5) -0.03150(5) 0.02912(16) Uani 1 1 d . . .
S2 S 0.29847(7) -0.08204(5) 0.97884(4) 0.02519(15) Uani 1 1 d . . .
S3 S 0.96897(6) 0.69991(5) 0.75209(4) 0.01967(14) Uani 1 1 d . . .
N1 N 0.4066(2) -0.53968(18) -0.14884(16) 0.0332(5) Uani 1 1 d . . .
N2 N 0.07354(19) 0.18261(15) 0.47111(14) 0.0164(4) Uani 1 1 d . . .
N3 N 0.2108(2) 0.17393(18) 1.03743(15) 0.0313(5) Uani 1 1 d . . .
O1 O 0.32808(16) 0.00955(12) 0.38393(11) 0.0165(3) Uani 1 1 d . . .
O2 O 0.09612(17) -0.04226(13) 0.32649(11) 0.0223(4) Uani 1 1 d . . .
O3 O 0.23252(16) 0.05800(13) 0.57668(11) 0.0191(4) Uani 1 1 d . . .
O4 O 0.38420(15) 0.24237(12) 0.49846(11) 0.0155(3) Uani 1 1 d . . .
O5 O 0.63216(16) 0.05523(12) 0.43622(11) 0.0181(4) Uani 1 1 d . . .
O6 O 0.46494(16) -0.16694(12) 0.42103(10) 0.0161(3) Uani 1 1 d . . .
C1 C 0.2080(2) -0.05629(18) 0.31798(16) 0.0165(5) Uani 1 1 d . . .
C2 C 0.2052(2) -0.14536(18) 0.23134(16) 0.0156(5) Uani 1 1 d . . .
C3 C 0.0781(2) -0.22563(19) 0.16192(17) 0.0211(5) Uani 1 1 d . . .
H3 H -0.0075 -0.2238 0.1689 0.025 Uiso 1 1 calc R . .
C4 C 0.0790(3) -0.3082(2) 0.08261(17) 0.0233(5) Uani 1 1 d . . .
H4 H -0.0062 -0.3618 0.0368 0.028 Uiso 1 1 calc R . .
C5 C 0.2061(3) -0.31161(19) 0.07083(16) 0.0203(5) Uani 1 1 d . . .
C6 C 0.3330(2) -0.23033(18) 0.13908(16) 0.0169(5) Uani 1 1 d . . .
H6 H 0.4184 -0.2313 0.1316 0.020 Uiso 1 1 calc R . .
C7 C 0.3315(2) -0.14782(18) 0.21839(16) 0.0151(5) Uani 1 1 d . . .
H7 H 0.4164 -0.0933 0.2636 0.018 Uiso 1 1 calc R . .
C8 C 0.3674(3) -0.3856(2) -0.03951(18) 0.0267(6) Uani 1 1 d . . .
H8A H 0.4008 -0.3056 -0.0280 0.032 Uiso 1 1 calc R . .
H8B H 0.4357 -0.4023 0.0094 0.032 Uiso 1 1 calc R . .
C9 C 0.3513(3) -0.4549(2) -0.14189(18) 0.0236(6) Uani 1 1 d . . .
C10 C 0.2831(3) -0.4285(2) -0.22164(18) 0.0268(6) Uani 1 1 d . . .
H10 H 0.2441 -0.3698 -0.2136 0.032 Uiso 1 1 calc R . .
C11 C 0.2741(3) -0.4914(2) -0.31395(19) 0.0308(6) Uani 1 1 d . . .
H11 H 0.2305 -0.4747 -0.3688 0.037 Uiso 1 1 calc R . .
C12 C 0.3310(3) -0.5790(2) -0.32286(19) 0.0309(6) Uani 1 1 d . . .
H12 H 0.3268 -0.6227 -0.3837 0.037 Uiso 1 1 calc R . .
C13 C 0.3939(3) -0.6001(2) -0.23967(19) 0.0359(7) Uani 1 1 d . . .
H13 H 0.4303 -0.6604 -0.2465 0.043 Uiso 1 1 calc R . .
C14 C 0.0329(2) 0.24171(18) 0.41305(16) 0.0159(5) Uani 1 1 d . . .
C15 C -0.0450(2) 0.31265(19) 0.43334(18) 0.0223(5) Uani 1 1 d . . .
H15 H -0.0683 0.3555 0.3946 0.027 Uiso 1 1 calc R . .
C16 C -0.0884(3) 0.3202(2) 0.51138(19) 0.0262(6) Uani 1 1 d . . .
H16 H -0.1408 0.3680 0.5257 0.031 Uiso 1 1 calc R . .
C17 C -0.0527(3) 0.2558(2) 0.56770(19) 0.0255(6) Uani 1 1 d . . .
H17 H -0.0834 0.2572 0.6192 0.031 Uiso 1 1 calc R . .
C18 C 0.0294(2) 0.18912(19) 0.54605(18) 0.0207(5) Uani 1 1 d . . .
H18 H 0.0553 0.1469 0.5849 0.025 Uiso 1 1 calc R . .
C19 C 0.2993(2) -0.00636(18) 0.60581(16) 0.0162(5) Uani 1 1 d . . .
C20 C 0.2942(2) -0.02298(18) 0.69765(16) 0.0158(5) Uani 1 1 d . . .
C21 C 0.2308(2) 0.0356(2) 0.75293(17) 0.0206(5) Uani 1 1 d . . .
H21 H 0.1879 0.0852 0.7315 0.025 Uiso 1 1 calc R . .
C22 C 0.2297(2) 0.0218(2) 0.83963(17) 0.0210(5) Uani 1 1 d . . .
H22 H 0.1878 0.0627 0.8763 0.025 Uiso 1 1 calc R . .
C23 C 0.2921(2) -0.05378(19) 0.87150(16) 0.0185(5) Uani 1 1 d . . .
C24 C 0.3575(3) -0.11206(19) 0.81645(17) 0.0215(5) Uani 1 1 d . . .
H24 H 0.4009 -0.1615 0.8379 0.026 Uiso 1 1 calc R . .
C25 C 0.3587(2) -0.09719(19) 0.73078(17) 0.0187(5) Uani 1 1 d . . .
H25 H 0.4025 -0.1367 0.6948 0.022 Uiso 1 1 calc R . .
C26 C 0.1686(3) -0.0250(2) 1.01559(17) 0.0257(6) Uani 1 1 d . . .
H26A H 0.0902 -0.0340 0.9571 0.031 Uiso 1 1 calc R . .
H26B H 0.1310 -0.0682 1.0503 0.031 Uiso 1 1 calc R . .
C27 C 0.2302(2) 0.0986(2) 1.08092(17) 0.0221(5) Uani 1 1 d . . .
C28 C 0.3059(3) 0.1307(2) 1.18112(18) 0.0258(6) Uani 1 1 d . . .
H28 H 0.3151 0.0763 1.2096 0.031 Uiso 1 1 calc R . .
C29 C 0.3673(3) 0.2440(2) 1.23805(19) 0.0304(6) Uani 1 1 d . . .
H29 H 0.4182 0.2670 1.3053 0.037 Uiso 1 1 calc R . .
C30 C 0.3520(3) 0.3223(2) 1.1936(2) 0.0327(6) Uani 1 1 d . . .
H30 H 0.3940 0.3992 1.2296 0.039 Uiso 1 1 calc R . .
C31 C 0.2721(3) 0.2834(2) 1.0936(2) 0.0352(7) Uani 1 1 d . . .
H31 H 0.2604 0.3364 1.0639 0.042 Uiso 1 1 calc R . .
C32 C 0.5060(2) 0.24675(18) 0.55468(15) 0.0141(5) Uani 1 1 d . . .
C33 C 0.6223(2) 0.35795(18) 0.59857(16) 0.0138(5) Uani 1 1 d . . .
C34 C 0.7344(2) 0.38361(18) 0.68689(16) 0.0155(5) Uani 1 1 d . . .
H34 H 0.7387 0.3304 0.7171 0.019 Uiso 1 1 calc R . .
C35 C 0.8395(2) 0.48702(18) 0.73015(17) 0.0179(5) Uani 1 1 d . . .
H35 H 0.9135 0.5030 0.7893 0.021 Uiso 1 1 calc R . .
C36 C 0.8351(2) 0.56789(18) 0.68555(16) 0.0150(5) Uani 1 1 d . . .
C37 C 0.7257(2) 0.54125(18) 0.59538(16) 0.0164(5) Uani 1 1 d . . .
H37 H 0.7238 0.5930 0.5635 0.020 Uiso 1 1 calc R . .
C38 C 0.6196(2) 0.43772(18) 0.55332(16) 0.0153(5) Uani 1 1 d . . .
H38 H 0.5457 0.4214 0.4940 0.018 Uiso 1 1 calc R . .
C39 C 0.9252(2) 0.78090(18) 0.67538(16) 0.0168(5) Uani 1 1 d . . .
H39A H 0.8232 0.7672 0.6523 0.020 Uiso 1 1 calc R . .
H39B H 0.9703 0.8603 0.7157 0.020 Uiso 1 1 calc R . .

loop_
_atom_site_aniso_label
_atom_site_aniso_U_11
_atom_site_aniso_U_22
_atom_site_aniso_U_33
_atom_site_aniso_U_23
_atom_site_aniso_U_13
_atom_site_aniso_U_12
Zn1 0.01520(14) 0.01412(15) 0.01660(15) 0.00716(11) 0.00849(12) 0.00755(11)
Zn2 0.01403(19) 0.01134(19) 0.01425(19) 0.00525(15) 0.00766(16) 0.00625(15)
S1 0.0287(4) 0.0257(4) 0.0220(3) -0.0045(3) 0.0114(3) 0.0011(3)
S2 0.0341(4) 0.0280(4) 0.0181(3) 0.0123(3) 0.0117(3) 0.0106(3)
S3 0.0191(3) 0.0162(3) 0.0193(3) 0.0079(2) 0.0017(3) 0.0027(2)
N1 0.0441(14) 0.0314(13) 0.0296(13) 0.0096(10) 0.0156(11) 0.0221(11)
N2 0.0135(10) 0.0142(10) 0.0230(11) 0.0073(8) 0.0086(9) 0.0041(8)
N3 0.0383(14) 0.0344(14) 0.0277(12) 0.0133(11) 0.0170(11) 0.0145(11)
O1 0.0203(9) 0.0137(8) 0.0145(8) 0.0046(7) 0.0052(7) 0.0060(7)
O2 0.0208(9) 0.0249(9) 0.0238(9) 0.0061(7) 0.0113(8) 0.0118(7)
O3 0.0223(9) 0.0246(9) 0.0209(9) 0.0142(7) 0.0127(7) 0.0137(7)
O4 0.0145(8) 0.0136(8) 0.0192(8) 0.0057(7) 0.0066(7) 0.0060(6)
O5 0.0223(9) 0.0177(9) 0.0251(9) 0.0124(7) 0.0165(8) 0.0104(7)
O6 0.0230(9) 0.0113(8) 0.0149(8) 0.0051(7) 0.0067(7) 0.0074(7)
C1 0.0240(13) 0.0154(12) 0.0170(12) 0.0115(10) 0.0096(11) 0.0096(10)
C2 0.0200(12) 0.0152(12) 0.0135(11) 0.0076(10) 0.0051(10) 0.0077(10)
C3 0.0181(13) 0.0245(13) 0.0212(13) 0.0087(11) 0.0076(11) 0.0068(10)
C4 0.0195(13) 0.0228(13) 0.0177(13) 0.0023(10) 0.0023(11) 0.0004(10)
C5 0.0272(14) 0.0191(13) 0.0148(12) 0.0056(10) 0.0089(11) 0.0068(10)
C6 0.0194(12) 0.0195(12) 0.0152(12) 0.0078(10) 0.0087(10) 0.0073(10)
C7 0.0175(12) 0.0147(12) 0.0124(11) 0.0069(9) 0.0040(10) 0.0031(9)
C8 0.0271(14) 0.0275(14) 0.0236(14) 0.0038(11) 0.0114(12) 0.0096(11)
C9 0.0231(13) 0.0230(14) 0.0228(13) 0.0044(11) 0.0088(11) 0.0083(11)
C10 0.0263(14) 0.0284(14) 0.0251(14) 0.0051(11) 0.0097(12) 0.0131(12)
C11 0.0281(15) 0.0407(17) 0.0225(14) 0.0079(12) 0.0080(12) 0.0159(13)
C12 0.0302(15) 0.0316(15) 0.0239(14) -0.0013(12) 0.0108(12) 0.0099(12)
C13 0.0495(19) 0.0318(16) 0.0327(16) 0.0067(13) 0.0194(15) 0.0257(14)
C14 0.0122(11) 0.0112(11) 0.0209(12) 0.0046(10) 0.0044(10) 0.0009(9)
C15 0.0210(13) 0.0196(13) 0.0320(14) 0.0134(11) 0.0112(12) 0.0106(10)
C16 0.0226(13) 0.0222(14) 0.0423(16) 0.0122(12) 0.0179(12) 0.0148(11)
C17 0.0241(14) 0.0286(14) 0.0349(15) 0.0145(12) 0.0204(12) 0.0127(11)
C18 0.0207(13) 0.0207(13) 0.0275(13) 0.0126(11) 0.0130(11) 0.0087(10)
C19 0.0125(11) 0.0148(12) 0.0215(12) 0.0072(10) 0.0075(10) 0.0017(9)
C20 0.0125(11) 0.0164(12) 0.0172(12) 0.0066(10) 0.0056(10) 0.0014(9)
C21 0.0171(12) 0.0266(14) 0.0228(13) 0.0116(11) 0.0088(11) 0.0107(10)
C22 0.0212(13) 0.0276(14) 0.0181(12) 0.0091(11) 0.0109(11) 0.0091(11)
C23 0.0169(12) 0.0206(13) 0.0143(12) 0.0066(10) 0.0041(10) 0.0004(10)
C24 0.0248(13) 0.0191(13) 0.0234(13) 0.0123(11) 0.0077(11) 0.0087(11)
C25 0.0196(12) 0.0189(12) 0.0203(13) 0.0081(10) 0.0089(11) 0.0076(10)
C26 0.0250(14) 0.0329(15) 0.0208(13) 0.0113(11) 0.0119(12) 0.0054(11)
C27 0.0200(13) 0.0286(14) 0.0231(13) 0.0110(11) 0.0140(11) 0.0069(11)
C28 0.0257(14) 0.0316(15) 0.0245(14) 0.0123(12) 0.0119(12) 0.0113(12)
C29 0.0266(15) 0.0382(16) 0.0239(14) 0.0045(12) 0.0096(12) 0.0139(13)
C30 0.0298(15) 0.0275(15) 0.0409(17) 0.0049(13) 0.0192(14) 0.0102(12)
C31 0.0427(17) 0.0333(16) 0.0430(18) 0.0187(14) 0.0254(15) 0.0184(14)
C32 0.0192(12) 0.0142(12) 0.0120(11) 0.0030(9) 0.0104(10) 0.0072(10)
C33 0.0156(12) 0.0129(11) 0.0170(12) 0.0041(9) 0.0100(10) 0.0084(9)
C34 0.0212(12) 0.0151(12) 0.0179(12) 0.0109(10) 0.0107(11) 0.0098(10)
C35 0.0161(12) 0.0194(13) 0.0169(12) 0.0074(10) 0.0024(10) 0.0071(10)
C36 0.0148(11) 0.0135(12) 0.0166(12) 0.0045(10) 0.0058(10) 0.0055(9)
C37 0.0179(12) 0.0156(12) 0.0205(12) 0.0091(10) 0.0095(10) 0.0079(10)
C38 0.0137(11) 0.0173(12) 0.0150(11) 0.0051(10) 0.0042(10) 0.0080(9)
C39 0.0187(12) 0.0105(11) 0.0214(12) 0.0068(10) 0.0060(10) 0.0061(9)

loop_
_atom_type_symbol
_atom_type_description
_atom_type_scat_dispersion_real
_atom_type_scat_dispersion_imag
_atom_type_scat_source
C C 0.0033 0.0016 'International Tables Vol C Tables 4.2.6.8 and 6.1.1.4'
H H 0.0000 0.0000 'International Tables Vol C Tables 4.2.6.8 and 6.1.1.4'
N N 0.0061 0.0033 'International Tables Vol C Tables 4.2.6.8 and 6.1.1.4'
O O 0.0106 0.0060 'International Tables Vol C Tables 4.2.6.8 and 6.1.1.4'
S S 0.1246 0.1234 'International Tables Vol C Tables 4.2.6.8 and 6.1.1.4'
Zn Zn 0.2839 1.4301 'International Tables Vol C Tables 4.2.6.8 and 6.1.1.4'

loop_
_geom_angle_atom_site_label_1
_geom_angle_atom_site_label_2
_geom_angle_atom_site_label_3
_geom_angle
_geom_angle_site_symmetry_1
_geom_angle_site_symmetry_3
_geom_angle_publ_flag
O3 Zn1 O4 111.46(7) . . ?
O3 Zn1 N2 95.36(7) . . ?
O4 Zn1 N2 95.25(7) . . ?
O3 Zn1 O1 109.08(6) . . ?
O4 Zn1 O1 87.67(6) . . ?
N2 Zn1 O1 152.43(7) . . ?
O3 Zn1 O2 110.97(7) . . ?
O4 Zn1 O2 133.38(7) . . ?
N2 Zn1 O2 99.19(7) . . ?
O1 Zn1 O2 60.72(6) . . ?
O3 Zn1 C1 113.52(7) . . ?
O4 Zn1 C1 112.20(7) . . ?
N2 Zn1 C1 126.91(8) . . ?
O1 Zn1 C1 30.74(7) . . ?
O2 Zn1 C1 29.98(7) . . ?
O5 Zn2 O5 180.0 2_656 . ?
O5 Zn2 O6 92.12(7) 2_656 2_656 ?
O5 Zn2 O6 87.88(7) . 2_656 ?
O5 Zn2 O6 87.88(7) 2_656 . ?
O5 Zn2 O6 92.12(7) . . ?
O6 Zn2 O6 180.00(4) 2_656 . ?
O5 Zn2 O1 87.63(6) 2_656 2_656 ?
O5 Zn2 O1 92.37(6) . 2_656 ?
O6 Zn2 O1 91.39(7) 2_656 2_656 ?
O6 Zn2 O1 88.61(7) . 2_656 ?
O5 Zn2 O1 92.37(6) 2_656 . ?
O5 Zn2 O1 87.63(6) . . ?
O6 Zn2 O1 88.61(7) 2_656 . ?
O6 Zn2 O1 91.39(7) . . ?
O1 Zn2 O1 180.0 2_656 . ?
C5 S1 C8 104.78(12) . . ?
C23 S2 C26 105.00(11) . . ?
C36 S3 C39 103.06(11) . . ?
C9 N1 C13 116.2(2) . . ?
C18 N2 C14 118.68(19) . . ?
C18 N2 Zn1 117.71(15) . . ?
C14 N2 Zn1 123.00(15) . . ?
C27 N3 C31 117.4(2) . . ?
C1 O1 Zn1 90.73(13) . . ?
C1 O1 Zn2 137.73(14) . . ?
Zn1 O1 Zn2 102.51(7) . . ?
C1 O2 Zn1 89.31(14) . . ?
C19 O3 Zn1 126.55(14) . . ?
C32 O4 Zn1 115.32(14) . . ?
C19 O5 Zn2 130.71(14) 2_656 . ?
C32 O6 Zn2 133.09(14) 2_656 . ?
O2 C1 O1 119.2(2) . . ?
O2 C1 C2 121.7(2) . . ?
O1 C1 C2 119.1(2) . . ?
O2 C1 Zn1 60.71(12) . . ?
O1 C1 Zn1 58.53(11) . . ?
C2 C1 Zn1 176.81(16) . . ?
C7 C2 C3 119.1(2) . . ?
C7 C2 C1 119.5(2) . . ?
C3 C2 C1 121.4(2) . . ?
C4 C3 C2 120.1(2) . . ?
C4 C3 H3 120.0 . . ?
C2 C3 H3 120.0 . . ?
C3 C4 C5 120.6(2) . . ?
C3 C4 H4 119.7 . . ?
C5 C4 H4 119.7 . . ?
C4 C5 C6 119.4(2) . . ?
C4 C5 S1 116.36(19) . . ?
C6 C5 S1 124.25(19) . . ?
C7 C6 C5 119.7(2) . . ?
C7 C6 H6 120.1 . . ?
C5 C6 H6 120.1 . . ?
C6 C7 C2 121.0(2) . . ?
C6 C7 H7 119.5 . . ?
C2 C7 H7 119.5 . . ?
C9 C8 S1 107.41(17) . . ?
C9 C8 H8A 110.2 . . ?
S1 C8 H8A 110.2 . . ?
C9 C8 H8B 110.2 . . ?
S1 C8 H8B 110.2 . . ?
H8A C8 H8B 108.5 . . ?
N1 C9 C10 123.5(2) . . ?
N1 C9 C8 116.3(2) . . ?
C10 C9 C8 120.1(2) . . ?
C9 C10 C11 118.7(2) . . ?
C9 C10 H10 120.7 . . ?
C11 C10 H10 120.7 . . ?
C12 C11 C10 118.8(2) . . ?
C12 C11 H11 120.6 . . ?
C10 C11 H11 120.6 . . ?
C13 C12 C11 118.2(2) . . ?
C13 C12 H12 120.9 . . ?
C11 C12 H12 120.9 . . ?
N1 C13 C12 124.6(2) . . ?
N1 C13 H13 117.7 . . ?
C12 C13 H13 117.7 . . ?
N2 C14 C15 121.0(2) . . ?
N2 C14 C39 114.58(19) . 2_666 ?
C15 C14 C39 124.4(2) . 2_666 ?
C14 C15 C16 119.9(2) . . ?
C14 C15 H15 120.0 . . ?
C16 C15 H15 120.0 . . ?
C17 C16 C15 119.0(2) . . ?
C17 C16 H16 120.5 . . ?
C15 C16 H16 120.5 . . ?
C16 C17 C18 118.5(2) . . ?
C16 C17 H17 120.7 . . ?
C18 C17 H17 120.7 . . ?
N2 C18 C17 122.7(2) . . ?
N2 C18 H18 118.6 . . ?
C17 C18 H18 118.6 . . ?
O5 C19 O3 125.2(2) 2_656 . ?
O5 C19 C20 118.36(19) 2_656 . ?
O3 C19 C20 116.47(19) . . ?
C21 C20 C25 118.8(2) . . ?
C21 C20 C19 121.8(2) . . ?
C25 C20 C19 119.4(2) . . ?
C20 C21 C22 121.5(2) . . ?
C20 C21 H21 119.3 . . ?
C22 C21 H21 119.3 . . ?
C21 C22 C23 119.5(2) . . ?
C21 C22 H22 120.2 . . ?
C23 C22 H22 120.2 . . ?
C22 C23 C24 119.1(2) . . ?
C22 C23 S2 125.26(18) . . ?
C24 C23 S2 115.59(17) . . ?
C25 C24 C23 120.8(2) . . ?
C25 C24 H24 119.6 . . ?
C23 C24 H24 119.6 . . ?
C24 C25 C20 120.3(2) . . ?
C24 C25 H25 119.9 . . ?
C20 C25 H25 119.9 . . ?
C27 C26 S2 113.02(17) . . ?
C27 C26 H26A 109.0 . . ?
S2 C26 H26A 109.0 . . ?
C27 C26 H26B 109.0 . . ?
S2 C26 H26B 109.0 . . ?
H26A C26 H26B 107.8 . . ?
N3 C27 C28 122.3(2) . . ?
N3 C27 C26 117.1(2) . . ?
C28 C27 C26 120.6(2) . . ?
C29 C28 C27 119.4(2) . . ?
C29 C28 H28 120.3 . . ?
C27 C28 H28 120.3 . . ?
C30 C29 C28 118.9(3) . . ?
C30 C29 H29 120.6 . . ?
C28 C29 H29 120.6 . . ?
C29 C30 C31 118.1(3) . . ?
C29 C30 H30 120.9 . . ?
C31 C30 H30 120.9 . . ?
N3 C31 C30 123.8(3) . . ?
N3 C31 H31 118.1 . . ?
C30 C31 H31 118.1 . . ?
O6 C32 O4 125.3(2) 2_656 . ?
O6 C32 C33 117.30(19) 2_656 . ?
O4 C32 C33 117.37(19) . . ?
C38 C33 C34 118.7(2) . . ?
C38 C33 C32 121.2(2) . . ?
C34 C33 C32 120.08(19) . . ?
C35 C34 C33 120.9(2) . . ?
C35 C34 H34 119.6 . . ?
C33 C34 H34 119.6 . . ?
C34 C35 C36 120.3(2) . . ?
C34 C35 H35 119.8 . . ?
C36 C35 H35 119.8 . . ?
C37 C36 C35 119.0(2) . . ?
C37 C36 S3 124.97(17) . . ?
C35 C36 S3 115.94(17) . . ?
C38 C37 C36 120.1(2) . . ?
C38 C37 H37 120.0 . . ?
C36 C37 H37 120.0 . . ?
C37 C38 C33 120.9(2) . . ?
C37 C38 H38 119.5 . . ?
C33 C38 H38 119.5 . . ?
C14 C39 S3 116.60(15) 2_666 . ?
C14 C39 H39A 108.1 2_666 . ?
S3 C39 H39A 108.1 . . ?
C14 C39 H39B 108.1 2_666 . ?
S3 C39 H39B 108.1 . . ?
H39A C39 H39B 107.3 . . ?

loop_
_geom_bond_atom_site_label_1
_geom_bond_atom_site_label_2
_geom_bond_distance
_geom_bond_site_symmetry_2
_geom_bond_publ_flag
Zn1 O3 1.9451(15) . ?
Zn1 O4 2.0219(17) . ?
Zn1 N2 2.0753(19) . ?
Zn1 O1 2.1347(16) . ?
Zn1 O2 2.183(2) . ?
Zn1 C1 2.503(2) . ?
Zn2 O5 2.0305(15) 2_656 ?
Zn2 O5 2.0305(15) . ?
Zn2 O6 2.0640(16) 2_656 ?
Zn2 O6 2.0640(16) . ?
Zn2 O1 2.1569(17) 2_656 ?
Zn2 O1 2.1569(17) . ?
S1 C5 1.763(2) . ?
S1 C8 1.817(3) . ?
S2 C23 1.760(2) . ?
S2 C26 1.822(2) . ?
S3 C36 1.766(2) . ?
S3 C39 1.796(2) . ?
N1 C9 1.335(3) . ?
N1 C13 1.346(3) . ?
N2 C18 1.344(3) . ?
N2 C14 1.352(3) . ?
N3 C27 1.337(3) . ?
N3 C31 1.338(3) . ?
O1 C1 1.279(3) . ?
O2 C1 1.251(3) . ?
O3 C19 1.276(3) . ?
O4 C32 1.277(3) . ?
O5 C19 1.249(3) 2_656 ?
O6 C32 1.252(2) 2_656 ?
C1 C2 1.489(3) . ?
C2 C7 1.389(3) . ?
C2 C3 1.393(3) . ?
C3 C4 1.385(3) . ?
C3 H3 0.9300 . ?
C4 C5 1.393(3) . ?
C4 H4 0.9300 . ?
C5 C6 1.392(3) . ?
C6 C7 1.387(3) . ?
C6 H6 0.9300 . ?
C7 H7 0.9300 . ?
C8 C9 1.516(3) . ?
C8 H8A 0.9700 . ?
C8 H8B 0.9700 . ?
C9 C10 1.382(3) . ?
C10 C11 1.388(3) . ?
C10 H10 0.9300 . ?
C11 C12 1.377(4) . ?
C11 H11 0.9300 . ?
C12 C13 1.371(4) . ?
C12 H12 0.9300 . ?
C13 H13 0.9300 . ?
C14 C15 1.377(3) . ?
C14 C39 1.513(3) 2_666 ?
C15 C16 1.383(3) . ?
C15 H15 0.9300 . ?
C16 C17 1.379(3) . ?
C16 H16 0.9300 . ?
C17 C18 1.378(3) . ?
C17 H17 0.9300 . ?
C18 H18 0.9300 . ?
C19 O5 1.249(3) 2_656 ?
C19 C20 1.490(3) . ?
C20 C21 1.383(3) . ?
C20 C25 1.398(3) . ?
C21 C22 1.386(3) . ?
C21 H21 0.9300 . ?
C22 C23 1.395(3) . ?
C22 H22 0.9300 . ?
C23 C24 1.396(3) . ?
C24 C25 1.377(3) . ?
C24 H24 0.9300 . ?
C25 H25 0.9300 . ?
C26 C27 1.516(3) . ?
C26 H26A 0.9700 . ?
C26 H26B 0.9700 . ?
C27 C28 1.389(3) . ?
C28 C29 1.381(4) . ?
C28 H28 0.9300 . ?
C29 C30 1.375(4) . ?
C29 H29 0.9300 . ?
C30 C31 1.387(4) . ?
C30 H30 0.9300 . ?
C31 H31 0.9300 . ?
C32 O6 1.252(2) 2_656 ?
C32 C33 1.502(3) . ?
C33 C38 1.391(3) . ?
C33 C34 1.392(3) . ?
C34 C35 1.380(3) . ?
C34 H34 0.9300 . ?
C35 C36 1.398(3) . ?
C35 H35 0.9300 . ?
C36 C37 1.395(3) . ?
C37 C38 1.387(3) . ?
C37 H37 0.9300 . ?
C38 H38 0.9300 . ?
C39 C14 1.513(3) 2_666 ?
C39 H39A 0.9700 . ?
C39 H39B 0.9700 . ?

loop_
_geom_torsion_atom_site_label_1
_geom_torsion_atom_site_label_2
_geom_torsion_atom_site_label_3
_geom_torsion_atom_site_label_4
_geom_torsion
_geom_torsion_site_symmetry_1
_geom_torsion_site_symmetry_2
_geom_torsion_site_symmetry_3
_geom_torsion_site_symmetry_4
_geom_torsion_publ_flag
O3 Zn1 N2 C18 2.47(17) . . . . ?
O4 Zn1 N2 C18 -109.72(17) . . . . ?
O1 Zn1 N2 C18 155.23(15) . . . . ?
O2 Zn1 N2 C18 114.76(17) . . . . ?
C1 Zn1 N2 C18 127.35(16) . . . . ?
O3 Zn1 N2 C14 173.47(17) . . . . ?
O4 Zn1 N2 C14 61.28(18) . . . . ?
O1 Zn1 N2 C14 -33.8(3) . . . . ?
O2 Zn1 N2 C14 -74.25(17) . . . . ?
C1 Zn1 N2 C14 -61.66(19) . . . . ?
O3 Zn1 O1 C1 104.16(13) . . . . ?
O4 Zn1 O1 C1 -143.91(12) . . . . ?
N2 Zn1 O1 C1 -47.0(2) . . . . ?
O2 Zn1 O1 C1 0.26(12) . . . . ?
O3 Zn1 O1 Zn2 -35.38(8) . . . . ?
O4 Zn1 O1 Zn2 76.55(7) . . . . ?
N2 Zn1 O1 Zn2 173.45(11) . . . . ?
O2 Zn1 O1 Zn2 -139.28(8) . . . . ?
C1 Zn1 O1 Zn2 -139.54(14) . . . . ?
O5 Zn2 O1 C1 -56.1(2) 2_656 . . . ?
O5 Zn2 O1 C1 123.9(2) . . . . ?
O6 Zn2 O1 C1 -148.2(2) 2_656 . . . ?
O6 Zn2 O1 C1 31.8(2) . . . . ?
O1 Zn2 O1 C1 35(100) 2_656 . . . ?
O5 Zn2 O1 Zn1 49.19(7) 2_656 . . . ?
O5 Zn2 O1 Zn1 -130.81(7) . . . . ?
O6 Zn2 O1 Zn1 -42.87(7) 2_656 . . . ?
O6 Zn2 O1 Zn1 137.13(7) . . . . ?
O1 Zn2 O1 Zn1 141(100) 2_656 . . . ?
O3 Zn1 O2 C1 -101.01(13) . . . . ?
O4 Zn1 O2 C1 53.30(15) . . . . ?
N2 Zn1 O2 C1 159.59(13) . . . . ?
O1 Zn1 O2 C1 -0.27(12) . . . . ?
O4 Zn1 O3 C19 -89.55(18) . . . . ?
N2 Zn1 O3 C19 172.65(18) . . . . ?
O1 Zn1 O3 C19 5.61(19) . . . . ?
O2 Zn1 O3 C19 70.67(18) . . . . ?
C1 Zn1 O3 C19 38.3(2) . . . . ?
O3 Zn1 O4 C32 43.20(15) . . . . ?
N2 Zn1 O4 C32 141.07(14) . . . . ?
O1 Zn1 O4 C32 -66.41(14) . . . . ?
O2 Zn1 O4 C32 -111.03(15) . . . . ?
C1 Zn1 O4 C32 -85.39(15) . . . . ?
O5 Zn2 O5 C19 88(100) 2_656 . . 2_656 ?
O6 Zn2 O5 C19 158.74(19) 2_656 . . 2_656 ?
O6 Zn2 O5 C19 -21.26(19) . . . 2_656 ?
O1 Zn2 O5 C19 67.4(2) 2_656 . . 2_656 ?
O1 Zn2 O5 C19 -112.6(2) . . . 2_656 ?
O5 Zn2 O6 C32 -64.89(19) 2_656 . . 2_656 ?
O5 Zn2 O6 C32 115.11(19) . . . 2_656 ?
O6 Zn2 O6 C32 59(100) 2_656 . . 2_656 ?
O1 Zn2 O6 C32 22.79(19) 2_656 . . 2_656 ?
O1 Zn2 O6 C32 -157.21(19) . . . 2_656 ?
Zn1 O2 C1 O1 0.4(2) . . . . ?
Zn1 O2 C1 C2 -177.54(18) . . . . ?
Zn1 O1 C1 O2 -0.5(2) . . . . ?
Zn2 O1 C1 O2 109.2(2) . . . . ?
Zn1 O1 C1 C2 177.59(17) . . . . ?
Zn2 O1 C1 C2 -72.8(3) . . . . ?
Zn2 O1 C1 Zn1 109.64(19) . . . . ?
O3 Zn1 C1 O2 91.52(13) . . . . ?
O4 Zn1 C1 O2 -140.99(12) . . . . ?
N2 Zn1 C1 O2 -25.51(16) . . . . ?
O1 Zn1 C1 O2 179.5(2) . . . . ?
O3 Zn1 C1 O1 -88.03(13) . . . . ?
O4 Zn1 C1 O1 39.47(13) . . . . ?
N2 Zn1 C1 O1 154.95(11) . . . . ?
O2 Zn1 C1 O1 -179.5(2) . . . . ?
O3 Zn1 C1 C2 -130(3) . . . . ?
O4 Zn1 C1 C2 -2(3) . . . . ?
N2 Zn1 C1 C2 113(3) . . . . ?
O1 Zn1 C1 C2 -42(3) . . . . ?
O2 Zn1 C1 C2 139(3) . . . . ?
O2 C1 C2 C7 171.2(2) . . . . ?
O1 C1 C2 C7 -6.8(3) . . . . ?
Zn1 C1 C2 C7 34(3) . . . . ?
O2 C1 C2 C3 -7.8(3) . . . . ?
O1 C1 C2 C3 174.17(19) . . . . ?
Zn1 C1 C2 C3 -146(3) . . . . ?
C7 C2 C3 C4 1.6(3) . . . . ?
C1 C2 C3 C4 -179.4(2) . . . . ?
C2 C3 C4 C5 -0.4(4) . . . . ?
C3 C4 C5 C6 -0.7(4) . . . . ?
C3 C4 C5 S1 178.63(18) . . . . ?
C8 S1 C5 C4 168.40(19) . . . . ?
C8 S1 C5 C6 -12.3(2) . . . . ?
C4 C5 C6 C7 0.7(3) . . . . ?
S1 C5 C6 C7 -178.60(16) . . . . ?
C5 C6 C7 C2 0.5(3) . . . . ?
C3 C2 C7 C6 -1.6(3) . . . . ?
C1 C2 C7 C6 179.31(19) . . . . ?
C5 S1 C8 C9 -162.28(17) . . . . ?
C13 N1 C9 C10 0.4(4) . . . . ?
C13 N1 C9 C8 -179.1(2) . . . . ?
S1 C8 C9 N1 -107.1(2) . . . . ?
S1 C8 C9 C10 73.4(3) . . . . ?
N1 C9 C10 C11 -1.6(4) . . . . ?
C8 C9 C10 C11 178.0(2) . . . . ?
C9 C10 C11 C12 1.2(4) . . . . ?
C10 C11 C12 C13 0.1(4) . . . . ?
C9 N1 C13 C12 1.0(4) . . . . ?
C11 C12 C13 N1 -1.3(4) . . . . ?
C18 N2 C14 C15 3.9(3) . . . . ?
Zn1 N2 C14 C15 -167.01(17) . . . . ?
C18 N2 C14 C39 -173.8(2) . . . 2_666 ?
Zn1 N2 C14 C39 15.3(3) . . . 2_666 ?
N2 C14 C15 C16 -3.0(3) . . . . ?
C39 C14 C15 C16 174.4(2) 2_666 . . . ?
C14 C15 C16 C17 -0.1(4) . . . . ?
C15 C16 C17 C18 2.3(4) . . . . ?
C14 N2 C18 C17 -1.7(3) . . . . ?
Zn1 N2 C18 C17 169.72(19) . . . . ?
C16 C17 C18 N2 -1.4(4) . . . . ?
Zn1 O3 C19 O5 -2.0(3) . . . 2_656 ?
Zn1 O3 C19 C20 177.74(14) . . . . ?
O5 C19 C20 C21 174.4(2) 2_656 . . . ?
O3 C19 C20 C21 -5.3(3) . . . . ?
O5 C19 C20 C25 -3.6(3) 2_656 . . . ?
O3 C19 C20 C25 176.6(2) . . . . ?
C25 C20 C21 C22 -0.2(3) . . . . ?
C19 C20 C21 C22 -178.3(2) . . . . ?
C20 C21 C22 C23 -0.9(4) . . . . ?
C21 C22 C23 C24 1.6(3) . . . . ?
C21 C22 C23 S2 -179.38(18) . . . . ?
C26 S2 C23 C22 15.3(2) . . . . ?
C26 S2 C23 C24 -165.64(18) . . . . ?
C22 C23 C24 C25 -1.2(3) . . . . ?
S2 C23 C24 C25 179.68(18) . . . . ?
C23 C24 C25 C20 0.1(4) . . . . ?
C21 C20 C25 C24 0.6(3) . . . . ?
C19 C20 C25 C24 178.7(2) . . . . ?
C23 S2 C26 C27 -87.54(19) . . . . ?
C31 N3 C27 C28 2.5(4) . . . . ?
C31 N3 C27 C26 -176.2(2) . . . . ?
S2 C26 C27 N3 96.8(2) . . . . ?
S2 C26 C27 C28 -81.8(2) . . . . ?
N3 C27 C28 C29 -2.0(4) . . . . ?
C26 C27 C28 C29 176.6(2) . . . . ?
C27 C28 C29 C30 -0.1(4) . . . . ?
C28 C29 C30 C31 1.6(4) . . . . ?
C27 N3 C31 C30 -0.9(4) . . . . ?
C29 C30 C31 N3 -1.1(4) . . . . ?
Zn1 O4 C32 O6 8.6(3) . . . 2_656 ?
Zn1 O4 C32 C33 -168.73(13) . . . . ?
O6 C32 C33 C38 157.44(19) 2_656 . . . ?
O4 C32 C33 C38 -25.1(3) . . . . ?
O6 C32 C33 C34 -23.5(3) 2_656 . . . ?
O4 C32 C33 C34 153.99(19) . . . . ?
C38 C33 C34 C35 1.5(3) . . . . ?
C32 C33 C34 C35 -177.6(2) . . . . ?
C33 C34 C35 C36 -0.2(3) . . . . ?
C34 C35 C36 C37 -1.9(3) . . . . ?
C34 C35 C36 S3 176.00(17) . . . . ?
C39 S3 C36 C37 -0.1(2) . . . . ?
C39 S3 C36 C35 -177.91(17) . . . . ?
C35 C36 C37 C38 2.9(3) . . . . ?
S3 C36 C37 C38 -174.86(17) . . . . ?
C36 C37 C38 C33 -1.7(3) . . . . ?
C34 C33 C38 C37 -0.5(3) . . . . ?
C32 C33 C38 C37 178.54(19) . . . . ?
C36 S3 C39 C14 -78.38(19) . . . 2_666 ?
